data_1556209
loop_
_publ_author_name
'Zhu, Xu'
'Wang, Yi-Feng'
'Ren, Wei'
'Zhang, Feng-Lian'
'Chiba, Shunsuke'

_publ_contact_author
;
Dr Shunsuke Chiba
Division of Chemistry and Biological Chemistry
School of Physical and Mathematical Sciences
Nanyang Technological University
21 Nanyang Link
Singapore 637371
Singapore
;
_publ_section_title
;
 TEMPO-mediated aliphatic C-H oxidation with oximes and hydrazones.
;
_journal_issue 13
_journal_name_full 'Organic letters'
_journal_page_first 3214
_journal_page_last 3217
_journal_paper_doi 10.1021/ol4014969
_journal_volume 15
_journal_year 2013
_chemical_formula_moiety 'C27 H22 N2'
_chemical_formula_sum 'C27 H22 N2'
_chemical_formula_weight 374.47
_space_group_IT_number 15
_space_group_name_Hall '-C 2yc'
_space_group_name_H-M_alt 'C 1 2/c 1'
_symmetry_cell_setting monoclinic
_symmetry_space_group_name_H-M 'C 1 2/c 1'
_atom_sites_solution_hydrogens geom
_atom_sites_solution_primary direct
_atom_sites_solution_secondary difmap
_audit_creation_method SHELXL-97
_cell_angle_alpha 90.00
_cell_angle_beta 106.809(3)
_cell_angle_gamma 90.00
_cell_formula_units_Z 8
_cell_length_a 35.073(4)
_cell_length_b 8.2110(9)
_cell_length_c 14.1590(14)
_cell_measurement_reflns_used 4027
_cell_measurement_temperature 103(2)
_cell_measurement_theta_max 29.05
_cell_measurement_theta_min 2.43
_cell_volume 3903.4(7)
_computing_cell_refinement 'Bruker SAINT'
_computing_data_collection 'Bruker APEX2'
_computing_data_reduction 'Bruker SAINT'
_computing_molecular_graphics 'Bruker SHELXTL'
_computing_publication_material 'Bruker SHELXTL'
_computing_structure_refinement 'SHELXL-97 (Sheldrick, 2008)'
_computing_structure_solution 'SHELXS-97 (Sheldrick, 2008)'
_diffrn_ambient_temperature 103(2)
_diffrn_measured_fraction_theta_full 0.981
_diffrn_measured_fraction_theta_max 0.981
_diffrn_measurement_device_type 'Bruker APEX-II CCD'
_diffrn_measurement_method '\f and \w scans'
_diffrn_radiation_monochromator graphite
_diffrn_radiation_source 'fine-focus sealed tube'
_diffrn_radiation_type MoK\a
_diffrn_radiation_wavelength 0.71073
_diffrn_reflns_av_R_equivalents 0.0518
_diffrn_reflns_av_sigmaI/netI 0.0529
_diffrn_reflns_limit_h_max 45
_diffrn_reflns_limit_h_min -48
_diffrn_reflns_limit_k_max 11
_diffrn_reflns_limit_k_min -11
_diffrn_reflns_limit_l_max 19
_diffrn_reflns_limit_l_min -14
_diffrn_reflns_number 18949
_diffrn_reflns_theta_full 29.24
_diffrn_reflns_theta_max 29.24
_diffrn_reflns_theta_min 2.43
_exptl_absorpt_coefficient_mu 0.074
_exptl_absorpt_correction_T_max 0.9766
_exptl_absorpt_correction_T_min 0.9708
_exptl_absorpt_correction_type multi-scan
_exptl_absorpt_process_details sadabs
_exptl_crystal_colour yellow
_exptl_crystal_density_diffrn 1.274
_exptl_crystal_density_method 'not measured'
_exptl_crystal_description block
_exptl_crystal_F_000 1584
_exptl_crystal_size_max 0.40
_exptl_crystal_size_mid 0.38
_exptl_crystal_size_min 0.32
_refine_diff_density_max 0.367
_refine_diff_density_min -0.447
_refine_diff_density_rms 0.133
_refine_ls_extinction_method none
_refine_ls_goodness_of_fit_ref 1.044
_refine_ls_hydrogen_treatment constr
_refine_ls_matrix_type full
_refine_ls_number_parameters 262
_refine_ls_number_reflns 5222
_refine_ls_number_restraints 0
_refine_ls_restrained_S_all 1.044
_refine_ls_R_factor_all 0.0776
_refine_ls_R_factor_gt 0.0485
_refine_ls_shift/su_max 0.000
_refine_ls_shift/su_mean 0.000
_refine_ls_structure_factor_coef Fsqd
_refine_ls_weighting_details 'calc w=1/[\s^2^(Fo^2^)+(0.0833P)^2^+0.3937P] where P=(Fo^2^+2Fc^2^)/3'
_refine_ls_weighting_scheme calc
_refine_ls_wR_factor_gt 0.1284
_refine_ls_wR_factor_ref 0.1537
_reflns_number_gt 3660
_reflns_number_total 5222
_reflns_threshold_expression >2sigma(I)
_cod_data_source_file ol4014969_si_002.cif
_cod_data_source_block 4a_Chiba
_cod_depositor_comments
;
The following automatic conversions were performed:

data item '_symmetry_cell_setting' value 'Monoclinic' was changed to
'monoclinic' in accordance with the
/home/saulius/struct/COD-crude-data/automatic-downloads/DataCite-retrospective/ACS/depositions/lib/dictionaries/cif_core.dic
dictionary named 'cif_core.dic' version 2.4.2 last updated on
2011-04-26.

Automatic conversion script
Id: cif_fix_values 6909 2019-04-08 15:41:33Z antanas 
;
_cod_original_sg_symbol_H-M C2/c
_cod_database_code 1556209

loop_
_symmetry_equiv_pos_as_xyz
'x, y, z'
'-x, y, -z+1/2'
'x+1/2, y+1/2, z'
'-x+1/2, y+1/2, -z+1/2'
'-x, -y, -z'
'x, -y, z-1/2'
'-x+1/2, -y+1/2, -z'
'x+1/2, -y+1/2, z-1/2'

loop_
_atom_site_label
_atom_site_type_symbol
_atom_site_fract_x
_atom_site_fract_y
_atom_site_fract_z
_atom_site_U_iso_or_equiv
_atom_site_adp_type
_atom_site_occupancy
_atom_site_symmetry_multiplicity
_atom_site_calc_flag
_atom_site_refinement_flags
C1 C 0.10783(4) 0.62385(17) 0.76973(10) 0.0215(3) Uani 1 1 d .
C2 C 0.16998(4) 0.65666(16) 0.73280(11) 0.0213(3) Uani 1 1 d .
C3 C 0.13094(4) 0.56764(18) 0.69630(11) 0.0247(3) Uani 1 1 d .
H3A H 0.1350 0.4482 0.6992 0.030 Uiso 1 1 calc R
H3B H 0.1166 0.5994 0.6278 0.030 Uiso 1 1 calc R
C4 C 0.07182(4) 0.72590(18) 0.71481(10) 0.0228(3) Uani 1 1 d .
C5 C 0.06819(5) 0.89001(19) 0.73482(11) 0.0276(3) Uani 1 1 d .
H5 H 0.0887 0.9426 0.7842 0.033 Uiso 1 1 calc R
C6 C 0.03474(5) 0.9780(2) 0.68310(12) 0.0343(4) Uani 1 1 d .
H6 H 0.0326 1.0900 0.6975 0.041 Uiso 1 1 calc R
C7 C 0.00472(5) 0.9033(2) 0.61095(12) 0.0365(4) Uani 1 1 d .
H7 H -0.0183 0.9632 0.5767 0.044 Uiso 1 1 calc R
C8 C 0.00825(4) 0.7408(2) 0.58872(12) 0.0334(4) Uani 1 1 d .
H8 H -0.0122 0.6893 0.5387 0.040 Uiso 1 1 calc R
C9 C 0.04173(4) 0.6532(2) 0.63959(11) 0.0289(3) Uani 1 1 d .
H9 H 0.0442 0.5424 0.6231 0.035 Uiso 1 1 calc R
C10 C 0.09710(4) 0.47818(17) 0.82516(10) 0.0218(3) Uani 1 1 d .
C11 C 0.05871(4) 0.44841(18) 0.83091(11) 0.0255(3) Uani 1 1 d .
H11 H 0.0374 0.5168 0.7964 0.031 Uiso 1 1 calc R
C12 C 0.05140(5) 0.31901(19) 0.88696(12) 0.0316(4) Uani 1 1 d .
H12 H 0.0251 0.2993 0.8898 0.038 Uiso 1 1 calc R
C13 C 0.08199(5) 0.21938(19) 0.93836(13) 0.0337(4) Uani 1 1 d .
H13 H 0.0769 0.1324 0.9772 0.040 Uiso 1 1 calc R
C14 C 0.12033(5) 0.24705(19) 0.93297(13) 0.0328(4) Uani 1 1 d .
H14 H 0.1415 0.1781 0.9676 0.039 Uiso 1 1 calc R
C15 C 0.12769(4) 0.37542(18) 0.87701(12) 0.0280(3) Uani 1 1 d .
H15 H 0.1541 0.3937 0.8739 0.034 Uiso 1 1 calc R
C16 C 0.13970(4) 0.77818(16) 0.93401(10) 0.0218(3) Uani 1 1 d .
C17 C 0.10556(4) 0.77236(17) 0.96677(11) 0.0252(3) Uani 1 1 d .
H17 H 0.0813 0.7301 0.9249 0.030 Uiso 1 1 calc R
C18 C 0.10728(5) 0.82836(18) 1.06040(11) 0.0292(3) Uani 1 1 d .
H18 H 0.0842 0.8217 1.0824 0.035 Uiso 1 1 calc R
C19 C 0.14180(5) 0.89361(19) 1.12236(12) 0.0317(4) Uani 1 1 d .
H19 H 0.1425 0.9330 1.1859 0.038 Uiso 1 1 calc R
C20 C 0.17553(5) 0.90028(18) 1.08949(11) 0.0297(3) Uani 1 1 d .
H20 H 0.1995 0.9450 1.1313 0.036 Uiso 1 1 calc R
C21 C 0.17481(4) 0.84291(17) 0.99692(11) 0.0245(3) Uani 1 1 d .
H21 H 0.1982 0.8476 0.9761 0.029 Uiso 1 1 calc R
C22 C 0.20215(4) 0.65082(16) 0.68597(10) 0.0216(3) Uani 1 1 d .
C23 C 0.23600(4) 0.74788(18) 0.72066(11) 0.0256(3) Uani 1 1 d .
H23 H 0.2380 0.8202 0.7743 0.031 Uiso 1 1 calc R
C24 C 0.26665(4) 0.73928(19) 0.67717(11) 0.0283(3) Uani 1 1 d .
H24 H 0.2896 0.8059 0.7011 0.034 Uiso 1 1 calc R
C25 C 0.26402(4) 0.63411(18) 0.59907(12) 0.0279(3) Uani 1 1 d .
H25 H 0.2852 0.6280 0.5698 0.033 Uiso 1 1 calc R
C26 C 0.23056(4) 0.53799(18) 0.56374(11) 0.0268(3) Uani 1 1 d .
H26 H 0.2287 0.4664 0.5099 0.032 Uiso 1 1 calc R
C27 C 0.19968(4) 0.54587(17) 0.60681(10) 0.0237(3) Uani 1 1 d .
H27 H 0.1768 0.4795 0.5823 0.028 Uiso 1 1 calc R
N1 N 0.13872(3) 0.72598(15) 0.83922(9) 0.0238(3) Uani 1 1 d .
N2 N 0.17331(3) 0.73899(14) 0.81221(9) 0.0227(3) Uani 1 1 d .

loop_
_atom_site_aniso_label
_atom_site_aniso_U_11
_atom_site_aniso_U_22
_atom_site_aniso_U_33
_atom_site_aniso_U_23
_atom_site_aniso_U_13
_atom_site_aniso_U_12
C1 0.0185(6) 0.0198(7) 0.0267(7) -0.0034(6) 0.0073(5) -0.0018(5)
C2 0.0187(6) 0.0171(6) 0.0285(7) -0.0003(6) 0.0073(5) 0.0008(5)
C3 0.0201(6) 0.0248(7) 0.0306(8) -0.0048(6) 0.0094(6) -0.0016(6)
C4 0.0212(6) 0.0234(7) 0.0268(7) 0.0030(6) 0.0116(6) 0.0010(5)
C5 0.0305(8) 0.0240(7) 0.0322(8) 0.0034(6) 0.0150(6) 0.0010(6)
C6 0.0398(9) 0.0299(8) 0.0395(9) 0.0110(7) 0.0213(7) 0.0118(7)
C7 0.0312(8) 0.0469(10) 0.0356(9) 0.0171(8) 0.0161(7) 0.0137(7)
C8 0.0227(7) 0.0472(10) 0.0312(8) 0.0070(7) 0.0094(6) 0.0028(7)
C9 0.0235(7) 0.0309(8) 0.0333(8) 0.0002(7) 0.0098(6) 0.0009(6)
C10 0.0219(7) 0.0174(6) 0.0260(7) -0.0036(5) 0.0068(5) -0.0010(5)
C11 0.0225(7) 0.0220(7) 0.0314(8) -0.0007(6) 0.0070(6) -0.0003(6)
C12 0.0293(8) 0.0255(8) 0.0406(9) -0.0001(7) 0.0109(7) -0.0064(6)
C13 0.0423(9) 0.0184(7) 0.0390(9) 0.0008(7) 0.0096(7) -0.0056(7)
C14 0.0360(8) 0.0196(7) 0.0393(9) 0.0004(7) 0.0053(7) 0.0064(6)
C15 0.0245(7) 0.0231(7) 0.0359(8) -0.0029(6) 0.0081(6) 0.0034(6)
C16 0.0260(7) 0.0136(6) 0.0272(7) 0.0020(5) 0.0098(6) 0.0024(5)
C17 0.0277(7) 0.0181(7) 0.0319(8) -0.0013(6) 0.0120(6) 0.0015(6)
C18 0.0371(8) 0.0216(7) 0.0329(8) 0.0019(6) 0.0162(7) 0.0048(6)
C19 0.0460(9) 0.0225(8) 0.0278(8) -0.0012(6) 0.0126(7) 0.0036(7)
C20 0.0355(8) 0.0195(7) 0.0300(8) 0.0004(6) 0.0032(6) -0.0002(6)
C21 0.0252(7) 0.0166(7) 0.0308(8) 0.0018(6) 0.0070(6) 0.0004(6)
C22 0.0194(6) 0.0180(7) 0.0280(7) 0.0032(5) 0.0076(5) 0.0036(5)
C23 0.0231(7) 0.0243(8) 0.0300(8) -0.0021(6) 0.0090(6) -0.0014(6)
C24 0.0221(7) 0.0276(8) 0.0361(8) 0.0008(6) 0.0100(6) -0.0033(6)
C25 0.0259(7) 0.0248(7) 0.0373(8) 0.0071(6) 0.0162(6) 0.0043(6)
C26 0.0300(7) 0.0208(7) 0.0329(8) 0.0007(6) 0.0145(6) 0.0038(6)
C27 0.0228(7) 0.0186(7) 0.0303(7) 0.0004(6) 0.0089(6) 0.0011(5)
N1 0.0186(6) 0.0242(6) 0.0310(7) -0.0072(5) 0.0108(5) -0.0040(5)
N2 0.0193(6) 0.0195(6) 0.0308(7) -0.0006(5) 0.0099(5) -0.0005(5)

loop_
_atom_type_symbol
_atom_type_description
_atom_type_scat_dispersion_real
_atom_type_scat_dispersion_imag
_atom_type_scat_source
C C 0.0033 0.0016 'International Tables Vol C Tables 4.2.6.8 and 6.1.1.4'
H H 0.0000 0.0000 'International Tables Vol C Tables 4.2.6.8 and 6.1.1.4'
N N 0.0061 0.0033 'International Tables Vol C Tables 4.2.6.8 and 6.1.1.4'

loop_
_geom_angle_atom_site_label_1
_geom_angle_atom_site_label_2
_geom_angle_atom_site_label_3
_geom_angle
N1 C1 C4 111.28(11)
N1 C1 C10 109.82(11)
C4 C1 C10 113.48(11)
N1 C1 C3 100.80(10)
C4 C1 C3 109.58(12)
C10 C1 C3 111.16(11)
N2 C2 C22 121.64(12)
N2 C2 C3 113.49(12)
C22 C2 C3 124.86(12)
C2 C3 C1 102.92(11)
C2 C3 H3A 111.2
C1 C3 H3A 111.2
C2 C3 H3B 111.2
C1 C3 H3B 111.2
H3A C3 H3B 109.1
C5 C4 C9 118.39(13)
C5 C4 C1 122.59(13)
C9 C4 C1 118.99(13)
C4 C5 C6 120.57(15)
C4 C5 H5 119.7
C6 C5 H5 119.7
C7 C6 C5 120.34(16)
C7 C6 H6 119.8
C5 C6 H6 119.8
C6 C7 C8 119.81(15)
C6 C7 H7 120.1
C8 C7 H7 120.1
C7 C8 C9 119.95(16)
C7 C8 H8 120.0
C9 C8 H8 120.0
C8 C9 C4 120.89(15)
C8 C9 H9 119.6
C4 C9 H9 119.6
C11 C10 C15 118.17(13)
C11 C10 C1 123.37(12)
C15 C10 C1 118.36(12)
C12 C11 C10 120.47(14)
C12 C11 H11 119.8
C10 C11 H11 119.8
C13 C12 C11 120.65(14)
C13 C12 H12 119.7
C11 C12 H12 119.7
C12 C13 C14 119.53(15)
C12 C13 H13 120.2
C14 C13 H13 120.2
C15 C14 C13 119.96(14)
C15 C14 H14 120.0
C13 C14 H14 120.0
C14 C15 C10 121.22(14)
C14 C15 H15 119.4
C10 C15 H15 119.4
C21 C16 N1 119.98(12)
C21 C16 C17 118.69(13)
N1 C16 C17 121.29(13)
C18 C17 C16 119.91(14)
C18 C17 H17 120.0
C16 C17 H17 120.0
C19 C18 C17 121.54(14)
C19 C18 H18 119.2
C17 C18 H18 119.2
C18 C19 C20 118.45(14)
C18 C19 H19 120.8
C20 C19 H19 120.8
C21 C20 C19 121.19(15)
C21 C20 H20 119.4
C19 C20 H20 119.4
C20 C21 C16 120.21(14)
C20 C21 H21 119.9
C16 C21 H21 119.9
C23 C22 C27 118.94(12)
C23 C22 C2 120.65(13)
C27 C22 C2 120.40(12)
C24 C23 C22 120.28(14)
C24 C23 H23 119.9
C22 C23 H23 119.9
C25 C24 C23 120.34(14)
C25 C24 H24 119.8
C23 C24 H24 119.8
C26 C25 C24 119.90(13)
C26 C25 H25 120.0
C24 C25 H25 120.0
C25 C26 C27 120.16(14)
C25 C26 H26 119.9
C27 C26 H26 119.9
C26 C27 C22 120.37(13)
C26 C27 H27 119.8
C22 C27 H27 119.8
N2 N1 C16 117.58(11)
N2 N1 C1 112.97(11)
C16 N1 C1 128.01(11)
C2 N2 N1 109.67(11)

loop_
_geom_bond_atom_site_label_1
_geom_bond_atom_site_label_2
_geom_bond_distance
C1 N1 1.4927(18)
C1 C4 1.5278(19)
C1 C10 1.5359(19)
C1 C3 1.5614(19)
C2 N2 1.2880(18)
C2 C22 1.4658(18)
C2 C3 1.5055(19)
C3 H3A 0.9900
C3 H3B 0.9900
C4 C5 1.390(2)
C4 C9 1.398(2)
C5 C6 1.392(2)
C5 H5 0.9500
C6 C7 1.381(2)
C6 H6 0.9500
C7 C8 1.384(3)
C7 H7 0.9500
C8 C9 1.387(2)
C8 H8 0.9500
C9 H9 0.9500
C10 C11 1.3938(18)
C10 C15 1.395(2)
C11 C12 1.394(2)
C11 H11 0.9500
C12 C13 1.378(2)
C12 H12 0.9500
C13 C14 1.387(2)
C13 H13 0.9500
C14 C15 1.387(2)
C14 H14 0.9500
C15 H15 0.9500
C16 C21 1.399(2)
C16 N1 1.3999(18)
C16 C17 1.4042(19)
C17 C18 1.388(2)
C17 H17 0.9500
C18 C19 1.381(2)
C18 H18 0.9500
C19 C20 1.392(2)
C19 H19 0.9500
C20 C21 1.386(2)
C20 H20 0.9500
C21 H21 0.9500
C22 C23 1.3958(19)
C22 C27 1.396(2)
C23 C24 1.3867(19)
C23 H23 0.9500
C24 C25 1.385(2)
C24 H24 0.9500
C25 C26 1.382(2)
C25 H25 0.9500
C26 C27 1.3896(19)
C26 H26 0.9500
C27 H27 0.9500
N1 N2 1.3778(15)
